data_7214963
loop_
_publ_author_name
'Tan, Yu-Hui'
'Wu, Jin-Ji'
'Zhou, Hai-Yun'
'Yang, Li-Fei'
'Ye, Bao-Hui'

_publ_section_title
;
 Anion and pH induced spontaneous resolution of \D- and \L-[M(H2Biim)3]SO4
 (M = Ru2+, Co2+, Ni2+, Mn2+, Fe2+, and Zn2+) enantiomers
;
_journal_issue 23
_journal_name_full CrystEngComm
_journal_page_first 8117
_journal_paper_doi 10.1039/c2ce26334c
_journal_volume 14
_journal_year 2012
_chemical_formula_sum 'C18 H18 N12 Ni O4 S'
_chemical_formula_weight 557.21
_chemical_name_systematic
;
?
;
_space_group_IT_number 80
_symmetry_space_group_name_Hall 'I 4bw'
_symmetry_space_group_name_H-M 'I 41'
_atom_sites_solution_hydrogens geom
_atom_sites_solution_primary direct
_atom_sites_solution_secondary difmap
_audit_creation_method SHELXL-97
_cell_angle_alpha 90.00
_cell_angle_beta 90.00
_cell_angle_gamma 90.00
_cell_formula_units_Z 4
_cell_length_a 12.6811(4)
_cell_length_b 12.6811(4)
_cell_length_c 14.2077(8)
_cell_measurement_temperature 153(2)
_cell_volume 2284.74(16)
_computing_structure_refinement 'SHELXL-97 (Sheldrick, 1997)'
_computing_structure_solution 'SHELXS-97 (Sheldrick, 1990)'
_diffrn_ambient_temperature 153(2)
_diffrn_measured_fraction_theta_full 0.991
_diffrn_measured_fraction_theta_max 0.991
_diffrn_radiation_monochromator graphite
_diffrn_radiation_source 'fine-focus sealed tube'
_diffrn_radiation_type CuK\a
_diffrn_radiation_wavelength 1.54184
_diffrn_reflns_av_R_equivalents 0.0305
_diffrn_reflns_av_sigmaI/netI 0.0407
_diffrn_reflns_limit_h_max 14
_diffrn_reflns_limit_h_min -14
_diffrn_reflns_limit_k_max 9
_diffrn_reflns_limit_k_min -14
_diffrn_reflns_limit_l_max 16
_diffrn_reflns_limit_l_min -15
_diffrn_reflns_number 3510
_diffrn_reflns_theta_full 62.51
_diffrn_reflns_theta_max 62.51
_diffrn_reflns_theta_min 4.67
_exptl_absorpt_coefficient_mu 2.565
_exptl_absorpt_correction_T_max 0.6279
_exptl_absorpt_correction_T_min 0.6279
_exptl_absorpt_correction_type multi-scan
_exptl_absorpt_process_details SADABS
_exptl_crystal_density_diffrn 1.620
_exptl_crystal_density_method 'not measured'
_exptl_crystal_F_000 1144
_exptl_crystal_size_max 0.20
_exptl_crystal_size_mid 0.20
_exptl_crystal_size_min 0.20
_refine_diff_density_max 0.191
_refine_diff_density_min -0.303
_refine_diff_density_rms 0.045
_refine_ls_abs_structure_details 'Flack H D (1983), Acta Cryst. A39, 876-881'
_refine_ls_abs_structure_Flack 0.00(3)
_refine_ls_extinction_method none
_refine_ls_goodness_of_fit_ref 1.043
_refine_ls_hydrogen_treatment constr
_refine_ls_matrix_type full
_refine_ls_number_parameters 164
_refine_ls_number_reflns 1636
_refine_ls_number_restraints 1
_refine_ls_restrained_S_all 1.043
_refine_ls_R_factor_all 0.0339
_refine_ls_R_factor_gt 0.0298
_refine_ls_shift/su_max 0.005
_refine_ls_shift/su_mean 0.001
_refine_ls_structure_factor_coef Fsqd
_refine_ls_weighting_details 'calc w=1/[\s^2^(Fo^2^)+(0.0390P)^2^+0.0000P] where P=(Fo^2^+2Fc^2^)/3'
_refine_ls_weighting_scheme calc
_refine_ls_wR_factor_gt 0.0703
_refine_ls_wR_factor_ref 0.0741
_reflns_number_gt 1533
_reflns_number_total 1636
_reflns_threshold_expression >2sigma(I)
_cod_data_source_file c2ce26334c.txt
_cod_data_source_block ybh-tyh512-2
_cod_depositor_comments
;
The following automatic conversions were performed:

'_refine_ls_hydrogen_treatment' value 'contr' was replaced with the
value 'constr' as specified in the replacement file
'src/cod-tools/trunk/data/replacement-values/replacement_values.lst'.

Automatic conversion script
Id: cif_fix_values 5376 2017-05-30 11:51:03Z andrius 
;
_cod_original_sg_symbol_H-M I4(1)
_cod_database_code 7214963

loop_
_symmetry_equiv_pos_as_xyz
'x, y, z'
'-x+1/2, -y+1/2, z+1/2'
'-y, x+1/2, z+1/4'
'y+1/2, -x, z+3/4'
'x+1/2, y+1/2, z+1/2'
'-x+1, -y+1, z+1'
'-y+1/2, x+1, z+3/4'
'y+1, -x+1/2, z+5/4'

loop_
_atom_site_label
_atom_site_type_symbol
_atom_site_fract_x
_atom_site_fract_y
_atom_site_fract_z
_atom_site_U_iso_or_equiv
_atom_site_adp_type
_atom_site_occupancy
_atom_site_symmetry_multiplicity
_atom_site_calc_flag
_atom_site_refinement_flags
Ni1 Ni 0.0000 0.0000 0.01688(4) 0.0230(2) Uani 1 2 d S
C1 C 0.0528(2) -0.0222(2) 0.2137(2) 0.0236(6) Uani 1 1 d .
C2 C 0.2126(2) -0.0722(3) 0.2470(2) 0.0307(7) Uani 1 1 d .
H2 H 0.2742 -0.0892 0.2791 0.037 Uiso 1 1 calc R
C3 C 0.1961(2) -0.0784(3) 0.1525(2) 0.0295(7) Uani 1 1 d .
H3 H 0.2460 -0.1001 0.1085 0.035 Uiso 1 1 calc R
C4 C -0.1695(3) 0.0798(3) -0.1437(2) 0.0283(7) Uani 1 1 d .
H4 H -0.2186 0.0253 -0.1435 0.034 Uiso 1 1 calc R
N4 N -0.0850(2) 0.2248(2) -0.17943(18) 0.0252(6) Uani 1 1 d .
H4A H -0.0666 0.2831 -0.2056 0.030 Uiso 1 1 calc R
C6 C -0.0347(2) 0.1754(2) -0.1090(2) 0.0220(6) Uani 1 1 d .
C7 C 0.0597(2) 0.2036(2) -0.0583(2) 0.0222(6) Uani 1 1 d .
C8 C 0.1863(2) 0.1807(3) 0.0401(2) 0.0303(7) Uani 1 1 d .
H8 H 0.2302 0.1505 0.0850 0.036 Uiso 1 1 calc R
C9 C 0.2003(2) 0.2770(3) 0.0000(2) 0.0307(7) Uani 1 1 d .
H9 H 0.2548 0.3240 0.0125 0.037 Uiso 1 1 calc R
N1 N 0.0950(2) -0.0479(2) 0.13188(19) 0.0259(5) Uani 1 1 d .
N2 N 0.1205(2) -0.0360(2) 0.28530(19) 0.0279(6) Uani 1 1 d .
H2A H 0.1083 -0.0243 0.3439 0.033 Uiso 1 1 calc R
N3 N -0.0843(2) 0.0865(2) -0.08532(18) 0.0247(6) Uani 1 1 d .
C5 C -0.1718(3) 0.1643(3) -0.2020(2) 0.0299(7) Uani 1 1 d .
H5 H -0.2219 0.1787 -0.2480 0.036 Uiso 1 1 calc R
N5 N 0.0969(2) 0.1349(2) 0.00356(18) 0.0265(6) Uani 1 1 d .
N6 N 0.1190(2) 0.2918(2) -0.06219(19) 0.0252(6) Uani 1 1 d .
H6 H 0.1081 0.3464 -0.0968 0.030 Uiso 1 1 calc R
O1 O -0.02383(18) 0.40756(16) 0.72852(15) 0.0324(5) Uani 1 1 d .
O2 O 0.0915(2) 0.4771(2) 0.84778(19) 0.0452(7) Uani 1 1 d .
S1 S 0.0000 0.5000 0.78913(7) 0.0266(3) Uani 1 2 d S

loop_
_atom_site_aniso_label
_atom_site_aniso_U_11
_atom_site_aniso_U_22
_atom_site_aniso_U_33
_atom_site_aniso_U_23
_atom_site_aniso_U_13
_atom_site_aniso_U_12
Ni1 0.0258(4) 0.0227(4) 0.0204(4) 0.000 0.000 0.0028(3)
C1 0.0239(16) 0.0233(15) 0.0237(17) 0.0007(12) 0.0011(13) 0.0006(13)
C2 0.0259(16) 0.0301(17) 0.0362(18) 0.0012(14) -0.0031(14) 0.0000(13)
C3 0.0210(15) 0.0307(17) 0.0367(19) 0.0025(14) 0.0040(14) 0.0047(13)
C4 0.0286(17) 0.0314(17) 0.0247(16) -0.0003(13) -0.0058(13) -0.0031(15)
N4 0.0288(13) 0.0244(13) 0.0224(13) 0.0033(11) -0.0035(11) -0.0001(11)
C6 0.0260(15) 0.0227(14) 0.0173(14) -0.0031(12) 0.0003(12) 0.0036(12)
C7 0.0239(15) 0.0262(16) 0.0164(15) -0.0051(12) 0.0017(12) 0.0024(13)
C8 0.0280(16) 0.0366(18) 0.0262(17) -0.0043(14) -0.0072(14) 0.0005(13)
C9 0.0290(17) 0.0344(18) 0.0286(17) -0.0101(14) -0.0016(13) -0.0042(14)
N1 0.0261(13) 0.0251(13) 0.0266(13) 0.0018(11) -0.0002(11) 0.0051(11)
N2 0.0269(13) 0.0325(13) 0.0242(14) 0.0016(12) -0.0017(11) 0.0029(11)
N3 0.0272(13) 0.0237(13) 0.0232(13) -0.0007(10) -0.0002(11) 0.0029(11)
C5 0.0310(17) 0.0309(17) 0.0278(19) -0.0027(13) -0.0104(13) -0.0025(14)
N5 0.0288(14) 0.0282(13) 0.0225(14) -0.0029(11) -0.0018(10) 0.0028(12)
N6 0.0302(13) 0.0248(13) 0.0206(13) -0.0048(11) -0.0030(11) -0.0038(11)
O1 0.0462(14) 0.0231(12) 0.0280(12) -0.0026(9) 0.0036(10) -0.0046(11)
O2 0.0460(15) 0.0438(15) 0.0457(15) 0.0166(12) -0.0168(12) -0.0158(13)
S1 0.0306(5) 0.0267(5) 0.0224(7) 0.000 0.000 -0.0057(4)

loop_
_atom_type_symbol
_atom_type_description
_atom_type_scat_dispersion_real
_atom_type_scat_dispersion_imag
_atom_type_scat_source
C C 0.0181 0.0091 'International Tables Vol C Tables 4.2.6.8 and 6.1.1.4'
H H 0.0000 0.0000 'International Tables Vol C Tables 4.2.6.8 and 6.1.1.4'
N N 0.0311 0.0180 'International Tables Vol C Tables 4.2.6.8 and 6.1.1.4'
O O 0.0492 0.0322 'International Tables Vol C Tables 4.2.6.8 and 6.1.1.4'
S S 0.3331 0.5567 'International Tables Vol C Tables 4.2.6.8 and 6.1.1.4'
Ni Ni -3.0029 0.5091 'International Tables Vol C Tables 4.2.6.8 and 6.1.1.4'

loop_
_geom_angle_atom_site_label_1
_geom_angle_atom_site_label_2
_geom_angle_atom_site_label_3
_geom_angle
_geom_angle_site_symmetry_1
_geom_angle_site_symmetry_3
N3 Ni1 N3 93.06(14) 6_444 .
N3 Ni1 N5 79.18(10) 6_444 6_444
N3 Ni1 N5 93.70(10) . 6_444
N3 Ni1 N5 93.70(10) 6_444 .
N3 Ni1 N5 79.18(10) . .
N5 Ni1 N5 169.74(14) 6_444 .
N3 Ni1 N1 95.36(10) 6_444 .
N3 Ni1 N1 165.36(10) . .
N5 Ni1 N1 99.63(10) 6_444 .
N5 Ni1 N1 88.32(10) . .
N3 Ni1 N1 165.36(10) 6_444 6_444
N3 Ni1 N1 95.36(10) . 6_444
N5 Ni1 N1 88.32(10) 6_444 6_444
N5 Ni1 N1 99.63(10) . 6_444
N1 Ni1 N1 79.10(14) . 6_444
N1 C1 N2 112.1(3) . .
N1 C1 C1 117.98(18) . 6_444
N2 C1 C1 129.75(18) . 6_444
C3 C2 N2 106.3(3) . .
C2 C3 N1 109.7(3) . .
C5 C4 N3 109.8(3) . .
C6 N4 C5 107.0(3) . .
N3 C6 N4 111.1(3) . .
N3 C6 C7 118.3(3) . .
N4 C6 C7 130.6(3) . .
N5 C7 N6 112.0(3) . .
N5 C7 C6 117.7(3) . .
N6 C7 C6 130.4(3) . .
C9 C8 N5 109.2(3) . .
C8 C9 N6 107.2(3) . .
C1 N1 C3 105.1(3) . .
C1 N1 Ni1 112.2(2) . .
C3 N1 Ni1 141.0(2) . .
C1 N2 C2 106.7(3) . .
C6 N3 C4 105.8(3) . .
C6 N3 Ni1 112.0(2) . .
C4 N3 Ni1 141.8(2) . .
C4 C5 N4 106.3(3) . .
C7 N5 C8 105.4(3) . .
C7 N5 Ni1 112.6(2) . .
C8 N5 Ni1 141.9(2) . .
C7 N6 C9 106.2(3) . .
O2 S1 O2 110.3(2) . 6_454
O2 S1 O1 109.63(14) . .
O2 S1 O1 109.08(13) 6_454 .
O2 S1 O1 109.08(13) . 6_454
O2 S1 O1 109.63(14) 6_454 6_454
O1 S1 O1 109.15(18) . 6_454

loop_
_geom_bond_atom_site_label_1
_geom_bond_atom_site_label_2
_geom_bond_distance
_geom_bond_site_symmetry_2
Ni1 N3 2.111(3) 6_444
Ni1 N3 2.111(3) .
Ni1 N5 2.115(3) 6_444
Ni1 N5 2.115(3) .
Ni1 N1 2.119(3) .
Ni1 N1 2.119(3) 6_444
C1 N1 1.320(4) .
C1 N2 1.343(4) .
C1 C1 1.453(6) 6_444
C2 C3 1.361(5) .
C2 N2 1.368(4) .
C3 N1 1.371(4) .
C4 C5 1.355(5) .
C4 N3 1.364(4) .
N4 C6 1.341(4) .
N4 C5 1.379(4) .
C6 N3 1.334(4) .
C6 C7 1.443(4) .
C7 N5 1.324(4) .
C7 N6 1.349(4) .
C8 C9 1.359(5) .
C8 N5 1.375(4) .
C9 N6 1.370(4) .
O1 S1 1.486(2) .
O2 S1 1.457(2) .
S1 O2 1.457(2) 6_454
S1 O1 1.486(2) 6_454
